data_4308568
loop_
_publ_author_name
'Zheng He'
'En-Qing Gao'
'Zhe-Ming Wang'
'Chun-Hua Yan'
'Mohamedally Kurmoo'

_publ_contact_author_address
;
State Key Lab of Rare Earth Materials Chemistry and Applications & 
PKU-HKU Joint Lab on Rare Earth Materials and Bioinorganic Chemistry, 
College of Chemistry and Molecular Engineering, 
Peking University, 
Beijing 100871, 
China
;
_publ_contact_author_email chyan@chem.pku.edu.cn
_publ_contact_author_fax 86-(10)-62754179
_publ_contact_author_name 'Prof. Chun-Hua Yan'
_publ_contact_author_phone 86-(10)-62754179
_publ_section_title
;
Coordination Polymers Based on Inorganic Lanthanide(III) Sulfate Skeletons
and an Organic Isonicotinate N-oxide Connector: Segregation into Three
Structural Types by the Lanthanide Contraction Effect
;
_journal_name_full 'Inorganic Chemistry'
_journal_page_first 862
_journal_page_last 874
_journal_paper_doi 10.1021/ic0487575
_journal_volume 44
_journal_year 2005
_chemical_formula_sum 'C6 H6 N Nd O8 S'
_chemical_formula_weight 396.42
_chemical_name_systematic
; 
 ? 
;
_space_group_IT_number 14
_symmetry_cell_setting monoclinic
_symmetry_space_group_name_Hall '-P 2ybc'
_symmetry_space_group_name_H-M 'P 1 21/c 1'
_atom_sites_solution_hydrogens geom
_atom_sites_solution_primary direct
_atom_sites_solution_secondary difmap
_audit_creation_method SHELXL-97
_cell_angle_alpha 90.00
_cell_angle_beta 106.6700(8)
_cell_angle_gamma 90.00
_cell_formula_units_Z 4
_cell_length_a 7.79410(10)
_cell_length_b 20.7801(5)
_cell_length_c 6.3806(2)
_cell_measurement_reflns_used 12186
_cell_measurement_temperature 293(2)
_cell_measurement_theta_max 27.47
_cell_measurement_theta_min 3.47
_cell_volume 989.98(4)
_computing_cell_refinement 'HKL Scalepack (Otwinowski & Minor, 1997)'
_computing_data_collection 'KappaCCD (Nonius B. V., 1998)'
_computing_data_reduction 'HKL Denzo (Otwinowski & Minor, 1997) & maXus (Mackay et al., 1998)'
_computing_molecular_graphics 'Bruker SHELXTL V5.1 (Sheldrick, 1998)'
_computing_publication_material 'SHELXL-97 (Sheldrick, 1997)'
_computing_structure_refinement 'SHELXL-97 (Sheldrick, 1997)'
_computing_structure_solution 'SHELXS-97 (Sheldrick, 1997)'
_diffrn_ambient_temperature 293(2)
_diffrn_detector_area_resol_mean 0.76
_diffrn_measured_fraction_theta_full 0.998
_diffrn_measured_fraction_theta_max 0.998
_diffrn_measurement_device_type 'NONIUS KappaCCD Diffractometer'
_diffrn_measurement_method CCD
_diffrn_radiation_monochromator graphite
_diffrn_radiation_source 'fine-focus sealed tube'
_diffrn_radiation_type MoK\a
_diffrn_radiation_wavelength 0.71073
_diffrn_reflns_av_R_equivalents 0.0941
_diffrn_reflns_av_sigmaI/netI 0.0558
_diffrn_reflns_limit_h_max 10
_diffrn_reflns_limit_h_min -10
_diffrn_reflns_limit_k_max 26
_diffrn_reflns_limit_k_min -26
_diffrn_reflns_limit_l_max 8
_diffrn_reflns_limit_l_min -8
_diffrn_reflns_number 15843
_diffrn_reflns_theta_full 27.47
_diffrn_reflns_theta_max 27.47
_diffrn_reflns_theta_min 3.47
_diffrn_standards_decay_% 0
_exptl_absorpt_coefficient_mu 5.489
_exptl_absorpt_correction_T_max 0.859
_exptl_absorpt_correction_T_min 0.606
_exptl_absorpt_correction_type empirical
_exptl_absorpt_process_details '(Blessing, 1995, 1997)'
_exptl_crystal_colour 'light purple'
_exptl_crystal_density_diffrn 2.660
_exptl_crystal_density_method 'not measured'
_exptl_crystal_description flake
_exptl_crystal_F_000 756
_exptl_crystal_size_max 0.35
_exptl_crystal_size_mid 0.11
_exptl_crystal_size_min 0.03
_refine_diff_density_max 0.811
_refine_diff_density_min -1.612
_refine_diff_density_rms 0.194
_refine_ls_extinction_method none
_refine_ls_goodness_of_fit_ref 0.950
_refine_ls_hydrogen_treatment mixed
_refine_ls_matrix_type full
_refine_ls_number_parameters 162
_refine_ls_number_reflns 2257
_refine_ls_number_restraints 0
_refine_ls_restrained_S_all 0.950
_refine_ls_R_factor_all 0.0468
_refine_ls_R_factor_gt 0.0294
_refine_ls_shift/su_max 0.001
_refine_ls_shift/su_mean 0.000
_refine_ls_structure_factor_coef Fsqd
_refine_ls_weighting_details 'calc w=1/[\s^2^(Fo^2^)+(0.0312P)^2^+0.0000P] where P=(Fo^2^+2Fc^2^)/3'
_refine_ls_weighting_scheme calc
_refine_ls_wR_factor_gt 0.0599
_refine_ls_wR_factor_ref 0.0633
_reflns_number_gt 1705
_reflns_number_total 2257
_reflns_threshold_expression >2sigma(I)
_cod_data_source_file ic0487575si20040906_123354_04.cif
_cod_data_source_block 4
_cod_database_code 4308568

loop_
_symmetry_equiv_pos_as_xyz
'x, y, z'
'-x, y+1/2, -z+1/2'
'-x, -y, -z'
'x, -y-1/2, z-1/2'

loop_
_atom_site_label
_atom_site_type_symbol
_atom_site_fract_x
_atom_site_fract_y
_atom_site_fract_z
_atom_site_U_iso_or_equiv
_atom_site_adp_type
_atom_site_occupancy
_atom_site_symmetry_multiplicity
_atom_site_calc_flag
_atom_site_refinement_flags
_atom_site_disorder_assembly
_atom_site_disorder_group
Nd1 Nd 0.15543(3) 0.429805(10) 0.71331(3) 0.01409(9) Uani 1 1 d . . .
C6 C -0.1089(7) 0.3287(2) 0.5692(7) 0.0205(10) Uani 1 1 d . . .
C1 C -0.2426(6) 0.2748(2) 0.5192(7) 0.0176(10) Uani 1 1 d . . .
C2 C -0.4234(6) 0.2856(2) 0.4565(6) 0.0201(10) Uani 1 1 d . . .
H3A H -0.4664 0.3277 0.4433 0.024 Uiso 1 1 calc R . .
C3 C -0.5424(7) 0.2351(2) 0.4129(7) 0.0214(10) Uani 1 1 d . . .
H4A H -0.6652 0.2426 0.3698 0.026 Uiso 1 1 calc R . .
C5 C -0.1816(6) 0.2116(2) 0.5405(6) 0.0200(10) Uani 1 1 d . . .
H5A H -0.0592 0.2032 0.5855 0.024 Uiso 1 1 calc R . .
C4 C -0.3015(6) 0.1615(2) 0.4951(7) 0.0206(10) Uani 1 1 d . . .
H6A H -0.2608 0.1192 0.5069 0.025 Uiso 1 1 calc R . .
N1 N -0.4781(5) 0.17410(18) 0.4336(5) 0.0180(8) Uani 1 1 d . . .
O1 O -0.1605(4) 0.38614(15) 0.5460(5) 0.0275(8) Uani 1 1 d . . .
O2 O 0.0560(5) 0.31455(15) 0.6424(5) 0.0282(8) Uani 1 1 d . . .
O3 O -0.5900(4) 0.12507(15) 0.3984(5) 0.0289(8) Uani 1 1 d . . .
O7 O 0.2698(4) 0.48143(14) 0.1201(5) 0.0220(7) Uani 1 1 d . . .
O6 O 0.0489(4) 0.40129(15) 0.0309(4) 0.0235(7) Uani 1 1 d . . .
O5 O 0.2675(5) 0.39850(16) 0.3911(5) 0.0283(8) Uani 1 1 d . . .
O4 O 0.0435(4) 0.47740(14) 0.3176(4) 0.0185(7) Uani 1 1 d . . .
O8 O 0.3599(6) 0.51728(19) 0.7007(6) 0.0289(9) Uani 1 1 d . . .
S1 S 0.16025(16) 0.43937(5) 0.21378(17) 0.0158(2) Uani 1 1 d . . .
H8A H 0.343(7) 0.548(2) 0.650(8) 0.018(16) Uiso 1 1 d . . .
H8B H 0.483(9) 0.517(3) 0.761(9) 0.07(2) Uiso 1 1 d . . .

loop_
_atom_site_aniso_label
_atom_site_aniso_U_11
_atom_site_aniso_U_22
_atom_site_aniso_U_33
_atom_site_aniso_U_23
_atom_site_aniso_U_13
_atom_site_aniso_U_12
Nd1 0.01573(14) 0.01249(13) 0.01397(14) 0.00063(10) 0.00412(9) 0.00074(11)
C6 0.028(3) 0.021(3) 0.013(2) -0.0002(18) 0.0065(19) -0.005(2)
C1 0.021(3) 0.017(2) 0.015(2) 0.0033(17) 0.0049(18) -0.003(2)
C2 0.026(3) 0.016(2) 0.018(2) -0.0017(18) 0.0055(19) -0.001(2)
C3 0.018(3) 0.026(3) 0.020(2) -0.0006(19) 0.006(2) 0.000(2)
C5 0.018(3) 0.019(2) 0.024(3) -0.0024(19) 0.007(2) -0.004(2)
C4 0.027(3) 0.013(2) 0.020(2) -0.0011(17) 0.004(2) 0.001(2)
N1 0.017(2) 0.017(2) 0.0190(19) -0.0027(15) 0.0033(16) -0.0051(16)
O1 0.029(2) 0.0143(18) 0.0342(19) 0.0032(13) 0.0019(16) -0.0018(14)
O2 0.024(2) 0.0176(17) 0.041(2) -0.0064(14) 0.0050(16) -0.0045(15)
O3 0.025(2) 0.0204(18) 0.0350(19) -0.0004(14) -0.0012(15) -0.0094(15)
O7 0.024(2) 0.0223(18) 0.0204(17) -0.0015(13) 0.0080(14) -0.0029(15)
O6 0.031(2) 0.0230(17) 0.0176(17) -0.0038(14) 0.0092(14) -0.0047(16)
O5 0.040(2) 0.0269(18) 0.0193(17) 0.0065(14) 0.0114(15) 0.0161(17)
O4 0.0161(17) 0.0204(16) 0.0199(17) -0.0024(12) 0.0067(13) 0.0019(14)
O8 0.024(2) 0.025(2) 0.034(2) 0.0128(17) 0.0021(17) -0.0026(18)
S1 0.0179(6) 0.0157(6) 0.0144(5) 0.0011(4) 0.0055(4) 0.0025(5)

loop_
_atom_type_symbol
_atom_type_description
_atom_type_scat_dispersion_real
_atom_type_scat_dispersion_imag
_atom_type_scat_source
C C 0.0033 0.0016 'International Tables Vol C Tables 4.2.6.8 and 6.1.1.4'
H H 0.0000 0.0000 'International Tables Vol C Tables 4.2.6.8 and 6.1.1.4'
N N 0.0061 0.0033 'International Tables Vol C Tables 4.2.6.8 and 6.1.1.4'
O O 0.0106 0.0060 'International Tables Vol C Tables 4.2.6.8 and 6.1.1.4'
Nd Nd -0.1943 3.0179 'International Tables Vol C Tables 4.2.6.8 and 6.1.1.4'
S S 0.1246 0.1234 'International Tables Vol C Tables 4.2.6.8 and 6.1.1.4'

loop_
_geom_angle_atom_site_label_1
_geom_angle_atom_site_label_2
_geom_angle_atom_site_label_3
_geom_angle
_geom_angle_site_symmetry_1
_geom_angle_site_symmetry_3
_geom_angle_publ_flag
O3 Nd1 O8 84.86(14) 4_666 . ?
O3 Nd1 O4 149.98(10) 4_666 3_566 ?
O8 Nd1 O4 79.32(13) . 3_566 ?
O3 Nd1 O6 84.46(12) 4_666 1_556 ?
O8 Nd1 O6 125.67(12) . 1_556 ?
O4 Nd1 O6 84.31(10) 3_566 1_556 ?
O3 Nd1 O2 78.26(11) 4_666 . ?
O8 Nd1 O2 151.06(13) . . ?
O4 Nd1 O2 125.43(11) 3_566 . ?
O6 Nd1 O2 76.16(10) 1_556 . ?
O3 Nd1 O5 80.92(11) 4_666 . ?
O8 Nd1 O5 77.52(12) . . ?
O4 Nd1 O5 119.60(9) 3_566 . ?
O6 Nd1 O5 151.28(11) 1_556 . ?
O2 Nd1 O5 76.73(11) . . ?
O3 Nd1 O1 128.69(11) 4_666 . ?
O8 Nd1 O1 144.47(12) . . ?
O4 Nd1 O1 74.53(10) 3_566 . ?
O6 Nd1 O1 75.34(10) 1_556 . ?
O2 Nd1 O1 51.43(10) . . ?
O5 Nd1 O1 94.88(11) . . ?
O3 Nd1 O4 133.03(11) 4_666 . ?
O8 Nd1 O4 74.10(11) . . ?
O4 Nd1 O4 66.19(10) 3_566 . ?
O6 Nd1 O4 141.62(10) 1_556 . ?
O2 Nd1 O4 100.72(10) . . ?
O5 Nd1 O4 54.01(9) . . ?
O1 Nd1 O4 73.53(10) . . ?
O3 Nd1 O7 72.93(10) 4_666 1_556 ?
O8 Nd1 O7 72.40(11) . 1_556 ?
O4 Nd1 O7 78.00(9) 3_566 1_556 ?
O6 Nd1 O7 53.54(9) 1_556 1_556 ?
O2 Nd1 O7 123.22(10) . 1_556 ?
O5 Nd1 O7 141.41(11) . 1_556 ?
O1 Nd1 O7 123.60(10) . 1_556 ?
O4 Nd1 O7 134.49(9) . 1_556 ?
O3 Nd1 C6 103.49(13) 4_666 . ?
O8 Nd1 C6 160.48(12) . . ?
O4 Nd1 C6 99.74(12) 3_566 . ?
O6 Nd1 C6 73.22(11) 1_556 . ?
O2 Nd1 C6 25.87(12) . . ?
O5 Nd1 C6 86.31(12) . . ?
O1 Nd1 C6 25.59(11) . . ?
O4 Nd1 C6 87.60(10) . . ?
O7 Nd1 C6 126.75(10) 1_556 . ?
O3 Nd1 S1 75.88(9) 4_666 1_556 ?
O8 Nd1 S1 99.60(9) . 1_556 ?
O4 Nd1 S1 81.77(7) 3_566 1_556 ?
O6 Nd1 S1 26.42(7) 1_556 1_556 ?
O2 Nd1 S1 98.84(8) . 1_556 ?
O5 Nd1 S1 156.80(7) . 1_556 ?
O1 Nd1 S1 100.00(7) . 1_556 ?
O4 Nd1 S1 147.93(7) . 1_556 ?
O7 Nd1 S1 27.22(7) 1_556 1_556 ?
C6 Nd1 S1 99.54(8) . 1_556 ?
O3 Nd1 S1 106.67(9) 4_666 . ?
O8 Nd1 S1 74.11(9) . . ?
O4 Nd1 S1 93.38(7) 3_566 . ?
O6 Nd1 S1 158.85(7) 1_556 . ?
O2 Nd1 S1 88.35(8) . . ?
O5 Nd1 S1 26.53(7) . . ?
O1 Nd1 S1 83.76(7) . . ?
O4 Nd1 S1 27.48(6) . . ?
O7 Nd1 S1 146.41(7) 1_556 . ?
C6 Nd1 S1 86.53(8) . . ?
S1 Nd1 S1 172.76(4) 1_556 . ?
O1 C6 O2 121.3(4) . . ?
O1 C6 C1 120.4(4) . . ?
O2 C6 C1 118.3(4) . . ?
O1 C6 Nd1 61.5(2) . . ?
O2 C6 Nd1 59.9(2) . . ?
C1 C6 Nd1 174.1(3) . . ?
C2 C1 C5 118.6(4) . . ?
C2 C1 C6 122.3(4) . . ?
C5 C1 C6 119.2(4) . . ?
C1 C2 C3 120.7(4) . . ?
N1 C3 C2 119.0(4) . . ?
C4 C5 C1 120.2(4) . . ?
N1 C4 C5 119.5(4) . . ?
O3 N1 C4 118.2(4) . . ?
O3 N1 C3 119.9(4) . . ?
C4 N1 C3 121.9(4) . . ?
C6 O1 Nd1 92.9(3) . . ?
C6 O2 Nd1 94.2(3) . . ?
N1 O3 Nd1 154.5(3) . 4_465 ?
S1 O7 Nd1 94.86(14) . 1_554 ?
S1 O6 Nd1 105.12(16) . 1_554 ?
S1 O5 Nd1 102.93(16) . . ?
S1 O4 Nd1 146.37(17) . 3_566 ?
S1 O4 Nd1 98.68(14) . . ?
Nd1 O4 Nd1 113.81(10) 3_566 . ?
O7 S1 O5 113.0(2) . . ?
O7 S1 O6 106.14(17) . . ?
O5 S1 O6 112.10(19) . . ?
O7 S1 O4 111.44(18) . . ?
O5 S1 O4 104.38(17) . . ?
O6 S1 O4 109.91(18) . . ?
O7 S1 Nd1 57.92(12) . 1_554 ?
O5 S1 Nd1 125.16(13) . 1_554 ?
O6 S1 Nd1 48.46(12) . 1_554 ?
O4 S1 Nd1 129.99(12) . 1_554 ?
O7 S1 Nd1 128.16(12) . . ?
O5 S1 Nd1 50.54(12) . . ?
O6 S1 Nd1 125.70(13) . . ?
O4 S1 Nd1 53.84(11) . . ?
Nd1 S1 Nd1 172.76(4) 1_554 . ?

loop_
_geom_bond_atom_site_label_1
_geom_bond_atom_site_label_2
_geom_bond_distance
_geom_bond_site_symmetry_2
_geom_bond_publ_flag
Nd1 O3 2.299(3) 4_666 ?
Nd1 O8 2.434(4) . ?
Nd1 O4 2.447(3) 3_566 ?
Nd1 O6 2.472(3) 1_556 ?
Nd1 O2 2.518(3) . ?
Nd1 O5 2.538(3) . ?
Nd1 O1 2.553(3) . ?
Nd1 O4 2.617(3) . ?
Nd1 O7 2.712(3) 1_556 ?
Nd1 C6 2.902(5) . ?
Nd1 S1 3.1889(11) 1_556 ?
Nd1 S1 3.2044(11) . ?
C6 O1 1.255(5) . ?
C6 O2 1.269(6) . ?
C6 C1 1.499(6) . ?
C1 C2 1.369(6) . ?
C1 C5 1.390(6) . ?
C2 C3 1.376(6) . ?
C3 N1 1.355(5) . ?
C5 C4 1.373(6) . ?
C4 N1 1.344(6) . ?
N1 O3 1.318(5) . ?
O3 Nd1 2.299(3) 4_465 ?
O7 S1 1.464(3) . ?
O7 Nd1 2.712(3) 1_554 ?
O6 S1 1.470(3) . ?
O6 Nd1 2.472(3) 1_554 ?
O5 S1 1.469(3) . ?
O4 S1 1.496(3) . ?
O4 Nd1 2.447(3) 3_566 ?
S1 Nd1 3.1889(11) 1_554 ?

loop_
_geom_hbond_atom_site_label_D
_geom_hbond_atom_site_label_H
_geom_hbond_atom_site_label_A
_geom_hbond_distance_DH
_geom_hbond_distance_HA
_geom_hbond_distance_DA
_geom_hbond_angle_DHA
_geom_hbond_site_symmetry_A
O8 H8B O7 0.93(7) 1.86(7) 2.783(5) 178(6) 3_666
